data_2233910
loop_
_publ_author_name
'Choi, Hong Dae'
'Seo, Pil Ja'
'Lee, Uk'

_publ_section_title
;
 3-(4-Bromophenylsulfinyl)-2,5-dimethyl-1-benzofuran
;
_journal_coeditor_code KP2381
_journal_issue 3
_journal_name_full 'Acta Crystallographica Section E'
_journal_page_first o584
_journal_paper_doi 10.1107/S1600536812002656
_journal_volume 68
_journal_year 2012
_chemical_formula_iupac 'C16 H13 Br O2 S'
_chemical_formula_moiety 'C16 H13 Br O2 S'
_chemical_formula_sum 'C16 H13 Br O2 S'
_chemical_formula_weight 349.23
_chemical_name_systematic
;
3-(4-Bromophenylsulfinyl)-2,5-dimethyl-1-benzofuran
;
_space_group_IT_number 2
_symmetry_cell_setting triclinic
_symmetry_space_group_name_Hall '-P 1'
_symmetry_space_group_name_H-M 'P -1'
_atom_sites_solution_hydrogens difmap
_atom_sites_solution_primary direct
_atom_sites_solution_secondary difmap
_cell_angle_alpha 101.606(3)
_cell_angle_beta 92.240(2)
_cell_angle_gamma 103.932(2)
_cell_formula_units_Z 2
_cell_length_a 6.4145(3)
_cell_length_b 10.0266(5)
_cell_length_c 11.7639(6)
_cell_measurement_reflns_used 7068
_cell_measurement_temperature 173(2)
_cell_measurement_theta_max 28.22
_cell_measurement_theta_min 2.47
_cell_volume 716.28(6)
_computing_cell_refinement 'SAINT (Bruker, 2009)'
_computing_data_collection 'APEX2 (Bruker, 2009)'
_computing_data_reduction 'SAINT (Bruker, 2009)'
_computing_molecular_graphics
;
ORTEP-3 (Farrugia, 1997) and DIAMOND (Brandenburg, 1998)
;
_computing_publication_material 'SHELXL97 (Sheldrick, 2008)'
_computing_structure_refinement 'SHELXL97 (Sheldrick, 2008)'
_computing_structure_solution 'SHELXS97 (Sheldrick, 2008)'
_diffrn_ambient_temperature 173(2)
_diffrn_detector_area_resol_mean 10.0
_diffrn_measured_fraction_theta_full 0.983
_diffrn_measured_fraction_theta_max 0.983
_diffrn_measurement_device_type 'Bruker SMART APEXII CCD'
_diffrn_measurement_method '\f and \w'
_diffrn_radiation_monochromator 'graphite multilayer'
_diffrn_radiation_source 'rotating anode'
_diffrn_radiation_type MoK\a
_diffrn_radiation_wavelength 0.71073
_diffrn_reflns_av_R_equivalents 0.0443
_diffrn_reflns_av_sigmaI/netI 0.0344
_diffrn_reflns_limit_h_max 8
_diffrn_reflns_limit_h_min -8
_diffrn_reflns_limit_k_max 13
_diffrn_reflns_limit_k_min -13
_diffrn_reflns_limit_l_max 15
_diffrn_reflns_limit_l_min -15
_diffrn_reflns_number 12848
_diffrn_reflns_theta_full 28.30
_diffrn_reflns_theta_max 28.30
_diffrn_reflns_theta_min 1.77
_diffrn_standards_number 0
_exptl_absorpt_coefficient_mu 3.013
_exptl_absorpt_correction_T_max 0.7457
_exptl_absorpt_correction_T_min 0.5175
_exptl_absorpt_correction_type multi-scan
_exptl_absorpt_process_details '(SADABS; Bruker, 2009)'
_exptl_crystal_colour colourless
_exptl_crystal_density_diffrn 1.619
_exptl_crystal_density_method 'not measured'
_exptl_crystal_description block
_exptl_crystal_F_000 352
_exptl_crystal_size_max 0.298
_exptl_crystal_size_mid 0.234
_exptl_crystal_size_min 0.203
_refine_diff_density_max 0.569
_refine_diff_density_min -0.589
_refine_ls_extinction_method none
_refine_ls_goodness_of_fit_ref 1.039
_refine_ls_hydrogen_treatment constr
_refine_ls_matrix_type full
_refine_ls_number_parameters 183
_refine_ls_number_reflns 3507
_refine_ls_number_restraints 0
_refine_ls_restrained_S_all 1.039
_refine_ls_R_factor_all 0.0405
_refine_ls_R_factor_gt 0.0330
_refine_ls_shift/su_max 0.001
_refine_ls_shift/su_mean 0.000
_refine_ls_structure_factor_coef Fsqd
_refine_ls_weighting_details 'calc w = 1/[\s^2^(Fo^2^)+(0.0431P)^2^+0.3244P] where P=(Fo^2^+2Fc^2^)/3'
_refine_ls_weighting_scheme calc
_refine_ls_wR_factor_gt 0.0831
_refine_ls_wR_factor_ref 0.0874
_reflns_number_gt 3048
_reflns_number_total 3507
_reflns_threshold_expression I>2\s(I)
_cod_data_source_file kp2381.cif
_cod_data_source_block I
_cod_database_code 2233910
_cod_database_fobs_code 2233910

loop_
_symmetry_equiv_pos_as_xyz
'x, y, z'
'-x, -y, -z'

loop_
_atom_site_type_symbol
_atom_site_label
_atom_site_fract_x
_atom_site_fract_y
_atom_site_fract_z
_atom_site_U_iso_or_equiv
_atom_site_adp_type
_atom_site_calc_flag
_atom_site_refinement_flags
_atom_site_occupancy
_atom_site_symmetry_multiplicity
Br Br1 1.23629(4) 0.91785(2) 0.915580(19) 0.04170(10) Uani d . 1 2
S S1 0.69071(9) 0.27380(6) 0.84528(4) 0.03194(13) Uani d . 1 2
O O1 0.8013(2) 0.10195(16) 0.53135(13) 0.0336(3) Uani d . 1 2
O O2 0.4646(3) 0.2757(2) 0.86938(15) 0.0462(4) Uani d . 1 2
C C1 0.6970(3) 0.2139(2) 0.69530(17) 0.0274(4) Uani d . 1 2
C C2 0.5786(3) 0.2405(2) 0.59942(17) 0.0265(4) Uani d . 1 2
C C3 0.4234(4) 0.3139(2) 0.5861(2) 0.0332(5) Uani d . 1 2
H H3 0.3725 0.3633 0.6524 0.040 Uiso calc R 1 2
C C4 0.3442(4) 0.3134(3) 0.4742(2) 0.0396(5) Uani d . 1 2
C C5 0.4239(4) 0.2411(3) 0.3781(2) 0.0453(6) Uani d . 1 2
H H5 0.3709 0.2433 0.3022 0.054 Uiso calc R 1 2
C C6 0.5762(4) 0.1665(3) 0.3889(2) 0.0410(5) Uani d . 1 2
H H6 0.6276 0.1169 0.3229 0.049 Uiso calc R 1 2
C C7 0.6492(3) 0.1686(2) 0.50126(18) 0.0303(4) Uani d . 1 2
C C8 0.8253(3) 0.1306(2) 0.65040(18) 0.0298(4) Uani d . 1 2
C C9 0.1740(4) 0.3903(3) 0.4573(3) 0.0570(8) Uani d . 1 2
H H9A 0.0339 0.3220 0.4338 0.086 Uiso calc R 1 2
H H9B 0.2114 0.4437 0.3966 0.086 Uiso calc R 1 2
H H9C 0.1660 0.4550 0.5305 0.086 Uiso calc R 1 2
C C10 0.9846(4) 0.0710(3) 0.7040(2) 0.0406(5) Uani d . 1 2
H H10A 1.1308 0.1223 0.6938 0.061 Uiso calc R 1 2
H H10B 0.9612 -0.0286 0.6664 0.061 Uiso calc R 1 2
H H10C 0.9671 0.0797 0.7874 0.061 Uiso calc R 1 2
C C11 0.8359(3) 0.4538(2) 0.85581(16) 0.0277(4) Uani d . 1 2
C C12 0.7417(4) 0.5610(2) 0.89976(19) 0.0334(5) Uani d . 1 2
H H12 0.5963 0.5394 0.9183 0.040 Uiso calc R 1 2
C C13 0.8589(4) 0.7004(2) 0.91705(19) 0.0354(5) Uani d . 1 2
H H13 0.7951 0.7747 0.9475 0.042 Uiso calc R 1 2
C C14 1.0693(4) 0.7290(2) 0.88928(17) 0.0304(4) Uani d . 1 2
C C15 1.1664(4) 0.6220(2) 0.84572(19) 0.0344(5) Uani d . 1 2
H H15 1.3117 0.6438 0.8269 0.041 Uiso calc R 1 2
C C16 1.0498(4) 0.4837(2) 0.83008(19) 0.0342(5) Uani d . 1 2
H H16 1.1152 0.4094 0.8019 0.041 Uiso calc R 1 2

loop_
_atom_site_aniso_label
_atom_site_aniso_U_11
_atom_site_aniso_U_22
_atom_site_aniso_U_33
_atom_site_aniso_U_12
_atom_site_aniso_U_13
_atom_site_aniso_U_23
Br1 0.05053(18) 0.03378(14) 0.03637(14) 0.00588(11) 0.00285(10) 0.00355(9)
S1 0.0324(3) 0.0376(3) 0.0233(2) 0.0047(2) 0.0038(2) 0.0056(2)
O1 0.0309(8) 0.0348(8) 0.0329(8) 0.0088(7) 0.0073(6) 0.0011(6)
O2 0.0323(9) 0.0570(11) 0.0400(9) -0.0004(8) 0.0154(7) 0.0009(8)
C1 0.0257(10) 0.0285(10) 0.0262(9) 0.0053(8) 0.0017(8) 0.0039(8)
C2 0.0227(10) 0.0271(10) 0.0267(9) 0.0010(8) 0.0024(7) 0.0051(8)
C3 0.0261(11) 0.0345(11) 0.0393(12) 0.0057(9) 0.0036(9) 0.0107(9)
C4 0.0250(11) 0.0403(12) 0.0530(14) -0.0023(9) -0.0041(10) 0.0235(11)
C5 0.0367(13) 0.0582(16) 0.0352(12) -0.0070(11) -0.0066(10) 0.0214(11)
C6 0.0392(13) 0.0504(14) 0.0256(10) -0.0011(11) 0.0024(9) 0.0056(9)
C7 0.0263(11) 0.0316(10) 0.0284(10) 0.0005(8) 0.0028(8) 0.0042(8)
C8 0.0266(11) 0.0262(10) 0.0334(10) 0.0036(8) 0.0022(8) 0.0032(8)
C9 0.0308(14) 0.0602(17) 0.086(2) 0.0058(12) -0.0083(13) 0.0402(16)
C10 0.0327(13) 0.0368(12) 0.0536(14) 0.0123(10) 0.0005(11) 0.0092(10)
C11 0.0273(10) 0.0342(10) 0.0201(9) 0.0073(8) 0.0007(7) 0.0029(7)
C12 0.0263(11) 0.0439(12) 0.0320(11) 0.0135(9) 0.0066(8) 0.0065(9)
C13 0.0388(13) 0.0388(12) 0.0316(10) 0.0182(10) 0.0056(9) 0.0038(9)
C14 0.0350(12) 0.0308(10) 0.0224(9) 0.0061(9) -0.0023(8) 0.0026(8)
C15 0.0263(11) 0.0395(12) 0.0358(11) 0.0090(9) 0.0052(9) 0.0035(9)
C16 0.0303(11) 0.0372(12) 0.0344(11) 0.0117(9) 0.0079(9) 0.0011(9)

loop_
_atom_type_symbol
_atom_type_description
_atom_type_scat_dispersion_real
_atom_type_scat_dispersion_imag
_atom_type_scat_source
C C 0.0033 0.0016 'International Tables Vol C Tables 4.2.6.8 and 6.1.1.4'
H H 0.0000 0.0000 'International Tables Vol C Tables 4.2.6.8 and 6.1.1.4'
O O 0.0106 0.0060 'International Tables Vol C Tables 4.2.6.8 and 6.1.1.4'
S S 0.1246 0.1234 'International Tables Vol C Tables 4.2.6.8 and 6.1.1.4'
Br Br -0.2901 2.4595 'International Tables Vol C Tables 4.2.6.8 and 6.1.1.4'

loop_
_geom_angle_atom_site_label_1
_geom_angle_atom_site_label_2
_geom_angle_atom_site_label_3
_geom_angle
O2 S1 C1 108.74(10)
O2 S1 C11 106.52(10)
C1 S1 C11 97.81(10)
C8 O1 C7 106.09(16)
C8 C1 C2 107.82(18)
C8 C1 S1 122.92(16)
C2 C1 S1 129.26(16)
C7 C2 C3 119.4(2)
C7 C2 C1 104.22(18)
C3 C2 C1 136.4(2)
C4 C3 C2 118.9(2)
C4 C3 H3 120.6
C2 C3 H3 120.6
C3 C4 C5 119.4(2)
C3 C4 C9 120.0(3)
C5 C4 C9 120.6(2)
C6 C5 C4 122.9(2)
C6 C5 H5 118.5
C4 C5 H5 118.5
C7 C6 C5 115.9(2)
C7 C6 H6 122.0
C5 C6 H6 122.0
C6 C7 O1 125.3(2)
C6 C7 C2 123.5(2)
O1 C7 C2 111.16(18)
C1 C8 O1 110.71(18)
C1 C8 C10 133.1(2)
O1 C8 C10 116.15(19)
C4 C9 H9A 109.5
C4 C9 H9B 109.5
H9A C9 H9B 109.5
C4 C9 H9C 109.5
H9A C9 H9C 109.5
H9B C9 H9C 109.5
C8 C10 H10A 109.5
C8 C10 H10B 109.5
H10A C10 H10B 109.5
C8 C10 H10C 109.5
H10A C10 H10C 109.5
H10B C10 H10C 109.5
C12 C11 C16 120.6(2)
C12 C11 S1 119.81(17)
C16 C11 S1 119.33(16)
C11 C12 C13 120.2(2)
C11 C12 H12 119.9
C13 C12 H12 119.9
C14 C13 C12 118.8(2)
C14 C13 H13 120.6
C12 C13 H13 120.6
C13 C14 C15 121.5(2)
C13 C14 Br1 119.97(16)
C15 C14 Br1 118.46(17)
C16 C15 C14 119.3(2)
C16 C15 H15 120.3
C14 C15 H15 120.3
C15 C16 C11 119.6(2)
C15 C16 H16 120.2
C11 C16 H16 120.2

loop_
_geom_bond_atom_site_label_1
_geom_bond_atom_site_label_2
_geom_bond_distance
Br1 C14 1.895(2)
S1 O2 1.4927(18)
S1 C1 1.751(2)
S1 C11 1.798(2)
O1 C8 1.367(3)
O1 C7 1.381(3)
C1 C8 1.357(3)
C1 C2 1.439(3)
C2 C7 1.386(3)
C2 C3 1.395(3)
C3 C4 1.391(3)
C3 H3 0.9500
C4 C5 1.399(4)
C4 C9 1.508(3)
C5 C6 1.382(4)
C5 H5 0.9500
C6 C7 1.380(3)
C6 H6 0.9500
C8 C10 1.482(3)
C9 H9A 0.9800
C9 H9B 0.9800
C9 H9C 0.9800
C10 H10A 0.9800
C10 H10B 0.9800
C10 H10C 0.9800
C11 C12 1.379(3)
C11 C16 1.391(3)
C12 C13 1.388(3)
C12 H12 0.9500
C13 C14 1.377(3)
C13 H13 0.9500
C14 C15 1.389(3)
C15 C16 1.379(3)
C15 H15 0.9500
C16 H16 0.9500

loop_
_geom_torsion_atom_site_label_1
_geom_torsion_atom_site_label_2
_geom_torsion_atom_site_label_3
_geom_torsion_atom_site_label_4
_geom_torsion
O2 S1 C1 C8 -143.25(19)
C11 S1 C1 C8 106.29(19)
O2 S1 C1 C2 37.3(2)
C11 S1 C1 C2 -73.2(2)
C8 C1 C2 C7 -0.3(2)
S1 C1 C2 C7 179.30(17)
C8 C1 C2 C3 178.9(2)
S1 C1 C2 C3 -1.5(4)
C7 C2 C3 C4 -0.3(3)
C1 C2 C3 C4 -179.4(2)
C2 C3 C4 C5 -0.8(3)
C2 C3 C4 C9 179.1(2)
C3 C4 C5 C6 1.4(4)
C9 C4 C5 C6 -178.5(2)
C4 C5 C6 C7 -0.8(4)
C5 C6 C7 O1 -179.6(2)
C5 C6 C7 C2 -0.4(4)
C8 O1 C7 C6 -179.9(2)
C8 O1 C7 C2 0.8(2)
C3 C2 C7 C6 0.9(3)
C1 C2 C7 C6 -179.7(2)
C3 C2 C7 O1 -179.69(18)
C1 C2 C7 O1 -0.3(2)
C2 C1 C8 O1 0.8(2)
S1 C1 C8 O1 -178.83(14)
C2 C1 C8 C10 178.7(2)
S1 C1 C8 C10 -0.9(4)
C7 O1 C8 C1 -1.0(2)
C7 O1 C8 C10 -179.27(19)
O2 S1 C11 C12 10.2(2)
C1 S1 C11 C12 122.51(17)
O2 S1 C11 C16 -175.97(17)
C1 S1 C11 C16 -63.70(18)
C16 C11 C12 C13 1.1(3)
S1 C11 C12 C13 174.76(16)
C11 C12 C13 C14 0.2(3)
C12 C13 C14 C15 -0.6(3)
C12 C13 C14 Br1 -178.34(16)
C13 C14 C15 C16 -0.1(3)
Br1 C14 C15 C16 177.61(17)
C14 C15 C16 C11 1.3(3)
C12 C11 C16 C15 -1.8(3)
S1 C11 C16 C15 -175.56(17)
